data_4105798
loop_
_publ_author_name
'Emmanuel Anger'
'Mark Rudolph'
'Chengshuo Shen'
'Nicolas Vanthuyne'
'Lo\"ic Toupet'
'Christian Roussel'
'Jochen Autschbach'
'Jeanne Crassous'
'R\'egis R\'eau'

_publ_section_title
;
 From Hetero- to Homochiral Bis(metallahelicene)s Based on a PtIII-PtIII
 Bonded Scaffold: Isomerization, Structure, and Chiroptical Properties
;
_journal_name_full 'Journal of the American Chemical Society'
_journal_page_first 3800
_journal_page_last 3803
_journal_paper_doi 10.1021/ja200129y
_journal_volume 133
_journal_year 2011
_chemical_formula_sum 'C27 H24 Cl3 N O2 Pt S'
_chemical_formula_weight 727.97
_chemical_name_systematic
;
 ?
;
_space_group_IT_number 61
_symmetry_cell_setting orthorhombic
_symmetry_space_group_name_Hall '-P 2ac 2ab'
_symmetry_space_group_name_H-M 'P b c a'
_atom_sites_solution_hydrogens difmap
_atom_sites_solution_primary direct
_atom_sites_solution_secondary difmap
_audit_creation_method SHELXL-97
_cell_angle_alpha 90.00
_cell_angle_beta 90.00
_cell_angle_gamma 90.00
_cell_formula_units_Z 8
_cell_length_a 9.5249(2)
_cell_length_b 20.4922(4)
_cell_length_c 26.6299(5)
_cell_measurement_temperature 140(2)
_cell_volume 5197.79(18)
_computing_cell_refinement 'CrysAlis RED, Oxford Diffraction Ltd.,Version 1.171.26'
_computing_data_collection 'CrysAlis CCD, Oxford Diffraction Ltd.,Version 1.171.26'
_computing_data_reduction 'CrysAlis RED, Oxford Diffraction Ltd.,Version 1.171.26'
_computing_molecular_graphics 'PLATON_(Spek, 1998)'
_computing_publication_material 'SHELXL-97 (Sheldrick, 1997)'
_computing_structure_refinement 'SHELXL-97 (Sheldrick, 1997)'
_computing_structure_solution 'SIR-97_(Altomare & al., 1998)'
_diffrn_ambient_temperature 140(2)
_diffrn_detector_area_resol_mean 19.64
_diffrn_measured_fraction_theta_full 0.999
_diffrn_measured_fraction_theta_max 0.999
_diffrn_measurement_device_type 'CCD Saphire 3 Xcalibur'
_diffrn_measurement_method 'omega scan'
_diffrn_radiation_monochromator graphite
_diffrn_radiation_source 'fine-focus sealed tube'
_diffrn_radiation_type MoK\a
_diffrn_radiation_wavelength 0.71073
_diffrn_reflns_av_R_equivalents 0.0790
_diffrn_reflns_av_sigmaI/netI 0.0593
_diffrn_reflns_limit_h_max 12
_diffrn_reflns_limit_h_min -10
_diffrn_reflns_limit_k_max 23
_diffrn_reflns_limit_k_min -26
_diffrn_reflns_limit_l_max 34
_diffrn_reflns_limit_l_min -26
_diffrn_reflns_number 36984
_diffrn_reflns_theta_full 27.00
_diffrn_reflns_theta_max 27.00
_diffrn_reflns_theta_min 3.02
_exptl_absorpt_coefficient_mu 5.814
_exptl_absorpt_correction_T_max 0.8986
_exptl_absorpt_correction_T_min 0.6292
_exptl_absorpt_correction_type analytical
_exptl_absorpt_process_details 'Alcock(1970) crystallographic computing,p271'
_exptl_crystal_colour yellow
_exptl_crystal_density_diffrn 1.861
_exptl_crystal_description prism
_exptl_crystal_F_000 2832
_exptl_crystal_size_max 0.23
_exptl_crystal_size_mid 0.17
_exptl_crystal_size_min 0.04
_refine_diff_density_max 1.289
_refine_diff_density_min -1.039
_refine_diff_density_rms 0.157
_refine_ls_extinction_method none
_refine_ls_goodness_of_fit_ref 1.078
_refine_ls_hydrogen_treatment constr
_refine_ls_matrix_type full
_refine_ls_number_parameters 316
_refine_ls_number_reflns 5664
_refine_ls_number_restraints 0
_refine_ls_restrained_S_all 1.078
_refine_ls_R_factor_all 0.0556
_refine_ls_R_factor_gt 0.0350
_refine_ls_shift/su_max 0.000
_refine_ls_shift/su_mean 0.000
_refine_ls_structure_factor_coef Fsqd
_refine_ls_weighting_details 'calc w=1/[\s^2^(Fo^2^)+(0.0223P)^2^+0.0000P] where P=(Fo^2^+2Fc^2^)/3'
_refine_ls_weighting_scheme calc
_refine_ls_wR_factor_gt 0.0690
_refine_ls_wR_factor_ref 0.0787
_reflns_number_gt 4291
_reflns_number_total 5664
_reflns_threshold_expression >2\s(I)
_cod_data_source_file ja200129y_si_003.cif
_cod_data_source_block ea234
_cod_database_code 4105798

loop_
_symmetry_equiv_pos_as_xyz
'x, y, z'
'-x+1/2, -y, z+1/2'
'x+1/2, -y+1/2, -z'
'-x, y+1/2, -z+1/2'
'-x, -y, -z'
'x-1/2, y, -z-1/2'
'-x-1/2, y-1/2, z'
'x, -y-1/2, z-1/2'

loop_
_atom_site_label
_atom_site_type_symbol
_atom_site_fract_x
_atom_site_fract_y
_atom_site_fract_z
_atom_site_U_iso_or_equiv
_atom_site_adp_type
_atom_site_occupancy
_atom_site_symmetry_multiplicity
_atom_site_calc_flag
_atom_site_refinement_flags
Pt1 Pt 0.143062(19) 0.131335(10) 0.164475(7) 0.01663(7) Uani 1 1 d .
Cl1 Cl 0.10082(14) 0.21643(8) 0.22430(5) 0.0312(3) Uani 1 1 d .
S1 S -0.04868(13) 0.08173(8) 0.19325(5) 0.0250(3) Uani 1 1 d .
O1 O 0.0897(4) -0.07517(18) 0.03713(13) 0.0237(9) Uani 1 1 d .
O2 O -0.0943(4) 0.0171(2) 0.17605(14) 0.0340(10) Uani 1 1 d .
N1 N 0.3211(4) 0.1759(2) 0.13781(14) 0.0165(10) Uani 1 1 d .
C1 C 0.3912(5) 0.2218(3) 0.16308(19) 0.0229(12) Uani 1 1 d .
H1 H 0.3516 0.2393 0.1929 0.027 Uiso 1 1 calc R
C2 C 0.5202(5) 0.2443(3) 0.14674(19) 0.0237(13) Uani 1 1 d .
H2 H 0.5681 0.2777 0.1647 0.028 Uiso 1 1 calc R
C3 C 0.5781(5) 0.2176(3) 0.10405(18) 0.0192(12) Uani 1 1 d .
H3 H 0.6675 0.2315 0.0925 0.023 Uiso 1 1 calc R
C4 C 0.5050(5) 0.1708(3) 0.07858(19) 0.0179(12) Uani 1 1 d .
H4 H 0.5456 0.1517 0.0495 0.022 Uiso 1 1 calc R
C5 C 0.3725(5) 0.1505(3) 0.09412(19) 0.0172(11) Uani 1 1 d .
C6 C 0.2829(5) 0.1000(2) 0.07171(18) 0.0143(11) Uani 1 1 d .
C7 C 0.1820(5) 0.0748(3) 0.10451(18) 0.0176(11) Uani 1 1 d .
C8 C 0.1133(5) 0.0170(3) 0.09275(18) 0.0174(11) Uani 1 1 d .
H8 H 0.0435 0.0006 0.1149 0.021 Uiso 1 1 calc R
C9 C 0.1448(5) -0.0166(3) 0.04965(19) 0.0198(12) Uani 1 1 d .
C10 C 0.2426(5) 0.0092(3) 0.01423(18) 0.0169(11) Uani 1 1 d .
C11 C 0.2827(5) -0.0281(3) -0.02834(19) 0.0215(12) Uani 1 1 d .
H11 H 0.2413 -0.0696 -0.0340 0.026 Uiso 1 1 calc R
C12 C 0.3796(5) -0.0048(3) -0.06096(19) 0.0216(12) Uani 1 1 d .
H12 H 0.4174 -0.0327 -0.0860 0.026 Uiso 1 1 calc R
C13 C 0.4250(5) 0.0610(3) -0.05799(18) 0.0181(11) Uani 1 1 d .
C14 C 0.5179(5) 0.0863(3) -0.09500(19) 0.0254(13) Uani 1 1 d .
H14 H 0.5596 0.0572 -0.1185 0.031 Uiso 1 1 calc R
C15 C 0.5484(5) 0.1503(3) -0.09767(19) 0.0229(13) Uani 1 1 d .
H15 H 0.6163 0.1653 -0.1211 0.027 Uiso 1 1 calc R
C16 C 0.4788(5) 0.1960(3) -0.06538(18) 0.0172(11) Uani 1 1 d .
C17 C 0.4954(5) 0.2634(3) -0.07128(19) 0.0208(12) Uani 1 1 d .
H17 H 0.5584 0.2789 -0.0962 0.025 Uiso 1 1 calc R
C18 C 0.4254(5) 0.3070(3) -0.04283(19) 0.0220(12) Uani 1 1 d .
H18 H 0.4427 0.3525 -0.0464 0.026 Uiso 1 1 calc R
C19 C 0.3265(5) 0.2843(3) -0.00789(18) 0.0178(11) Uani 1 1 d .
H19 H 0.2724 0.3145 0.0110 0.021 Uiso 1 1 calc R
C20 C 0.3081(5) 0.2188(3) -0.00107(18) 0.0164(11) Uani 1 1 d .
H20 H 0.2395 0.2045 0.0224 0.020 Uiso 1 1 calc R
C21 C 0.3866(5) 0.1719(3) -0.02737(18) 0.0170(11) Uani 1 1 d .
C22 C 0.3731(5) 0.1025(3) -0.02000(18) 0.0157(11) Uani 1 1 d .
C23 C 0.3001(5) 0.0722(3) 0.02238(18) 0.0155(11) Uani 1 1 d .
C24 C -0.0097(5) -0.1033(3) 0.0711(2) 0.0277(13) Uani 1 1 d .
H24A H -0.0420 -0.1453 0.0578 0.042 Uiso 1 1 calc R
H24B H -0.0900 -0.0738 0.0749 0.042 Uiso 1 1 calc R
H24C H 0.0348 -0.1101 0.1038 0.042 Uiso 1 1 calc R
C25 C -0.0432(6) 0.0761(3) 0.2594(2) 0.0350(15) Uani 1 1 d .
H25A H 0.0317 0.0459 0.2694 0.053 Uiso 1 1 calc R
H25B H -0.1335 0.0598 0.2718 0.053 Uiso 1 1 calc R
H25C H -0.0248 0.1193 0.2737 0.053 Uiso 1 1 calc R
C26 C -0.1894(6) 0.1368(4) 0.1830(3) 0.0464(19) Uani 1 1 d .
H26A H -0.2029 0.1431 0.1469 0.070 Uiso 1 1 calc R
H26B H -0.1676 0.1788 0.1988 0.070 Uiso 1 1 calc R
H26C H -0.2755 0.1190 0.1978 0.070 Uiso 1 1 calc R
Cl2 Cl 0.22182(18) -0.07009(10) 0.20646(6) 0.0517(5) Uani 1 1 d .
Cl3 Cl 0.1862(2) -0.14046(14) 0.29984(10) 0.0980(10) Uani 1 1 d .
C31 C 0.3051(6) -0.1111(3) 0.2566(2) 0.0428(17) Uani 1 1 d .
H31A H 0.3609 -0.1479 0.2431 0.051 Uiso 1 1 calc R
H31B H 0.3705 -0.0807 0.2736 0.051 Uiso 1 1 calc R

loop_
_atom_site_aniso_label
_atom_site_aniso_U_11
_atom_site_aniso_U_22
_atom_site_aniso_U_33
_atom_site_aniso_U_23
_atom_site_aniso_U_13
_atom_site_aniso_U_12
Pt1 0.01936(12) 0.01624(12) 0.01430(11) 0.00120(8) 0.00141(8) 0.00207(8)
Cl1 0.0413(8) 0.0259(9) 0.0264(8) -0.0077(6) 0.0108(6) -0.0006(6)
S1 0.0229(7) 0.0285(9) 0.0237(8) 0.0020(6) 0.0051(6) -0.0009(6)
O1 0.031(2) 0.016(2) 0.024(2) -0.0004(16) 0.0086(16) -0.0087(17)
O2 0.035(2) 0.037(3) 0.030(2) -0.005(2) 0.0089(18) -0.014(2)
N1 0.021(2) 0.018(3) 0.010(2) -0.0020(18) -0.0008(17) -0.0004(18)
C1 0.030(3) 0.021(3) 0.017(3) -0.007(2) 0.000(2) 0.001(2)
C2 0.026(3) 0.025(4) 0.020(3) 0.001(2) -0.006(2) -0.007(2)
C3 0.017(3) 0.020(3) 0.020(3) 0.003(2) -0.002(2) -0.004(2)
C4 0.018(3) 0.016(3) 0.019(3) -0.003(2) 0.000(2) 0.003(2)
C5 0.016(3) 0.018(3) 0.017(3) 0.005(2) -0.002(2) 0.006(2)
C6 0.016(2) 0.009(3) 0.018(3) 0.000(2) -0.003(2) 0.002(2)
C7 0.018(3) 0.018(3) 0.016(3) -0.001(2) -0.001(2) 0.002(2)
C8 0.020(3) 0.015(3) 0.017(3) 0.001(2) 0.002(2) -0.001(2)
C9 0.022(3) 0.012(3) 0.025(3) 0.000(2) -0.002(2) -0.001(2)
C10 0.017(3) 0.017(3) 0.016(3) 0.000(2) -0.003(2) 0.000(2)
C11 0.026(3) 0.013(3) 0.025(3) -0.005(2) 0.003(2) 0.002(2)
C12 0.025(3) 0.016(3) 0.023(3) -0.007(2) 0.003(2) 0.002(2)
C13 0.014(2) 0.023(3) 0.018(3) -0.001(2) -0.002(2) 0.004(2)
C14 0.029(3) 0.029(4) 0.018(3) -0.005(2) 0.003(2) 0.000(3)
C15 0.020(3) 0.027(4) 0.022(3) 0.002(2) 0.003(2) -0.006(2)
C16 0.017(3) 0.020(3) 0.015(3) 0.001(2) -0.005(2) 0.000(2)
C17 0.023(3) 0.019(3) 0.021(3) 0.006(2) -0.003(2) -0.004(2)
C18 0.024(3) 0.017(3) 0.025(3) 0.007(2) -0.008(2) -0.002(2)
C19 0.016(3) 0.020(3) 0.017(3) 0.000(2) -0.003(2) 0.002(2)
C20 0.015(2) 0.018(3) 0.016(3) 0.001(2) -0.002(2) -0.002(2)
C21 0.017(3) 0.021(3) 0.013(3) -0.003(2) -0.006(2) -0.002(2)
C22 0.019(3) 0.012(3) 0.016(3) -0.001(2) -0.003(2) -0.003(2)
C23 0.013(2) 0.014(3) 0.020(3) 0.001(2) 0.000(2) 0.001(2)
C24 0.034(3) 0.017(3) 0.032(3) 0.002(3) 0.006(3) -0.008(3)
C25 0.036(3) 0.044(5) 0.025(3) -0.002(3) 0.010(3) -0.007(3)
C26 0.022(3) 0.061(6) 0.056(5) 0.008(4) 0.006(3) 0.009(3)
Cl2 0.0550(11) 0.0589(14) 0.0412(10) 0.0041(9) -0.0062(8) 0.0043(9)
Cl3 0.0556(13) 0.138(3) 0.1004(19) 0.0726(18) 0.0318(13) 0.0269(14)
C31 0.034(4) 0.044(5) 0.051(4) 0.005(4) 0.002(3) 0.006(3)

loop_
_atom_type_symbol
_atom_type_description
_atom_type_scat_dispersion_real
_atom_type_scat_dispersion_imag
_atom_type_scat_source
C C 0.0033 0.0016 'International Tables Vol C Tables 4.2.6.8 and 6.1.1.4'
H H 0.0000 0.0000 'International Tables Vol C Tables 4.2.6.8 and 6.1.1.4'
N N 0.0061 0.0033 'International Tables Vol C Tables 4.2.6.8 and 6.1.1.4'
O O 0.0106 0.0060 'International Tables Vol C Tables 4.2.6.8 and 6.1.1.4'
S S 0.1246 0.1234 'International Tables Vol C Tables 4.2.6.8 and 6.1.1.4'
Cl Cl 0.1484 0.1585 'International Tables Vol C Tables 4.2.6.8 and 6.1.1.4'
Pt Pt -1.7033 8.3905 'International Tables Vol C Tables 4.2.6.8 and 6.1.1.4'

loop_
_geom_angle_atom_site_label_1
_geom_angle_atom_site_label_2
_geom_angle_atom_site_label_3
_geom_angle
C7 Pt1 N1 80.14(18)
C7 Pt1 S1 99.31(15)
N1 Pt1 S1 179.23(13)
C7 Pt1 Cl1 168.53(16)
N1 Pt1 Cl1 92.59(12)
S1 Pt1 Cl1 88.03(5)
O2 S1 C25 105.1(3)
O2 S1 C26 107.7(3)
C25 S1 C26 102.5(3)
O2 S1 Pt1 123.19(16)
C25 S1 Pt1 110.4(2)
C26 S1 Pt1 106.1(2)
C9 O1 C24 117.4(4)
C1 N1 C5 121.3(4)
C1 N1 Pt1 123.5(3)
C5 N1 Pt1 114.9(3)
N1 C1 C2 121.4(5)
N1 C1 H1 119.3
C2 C1 H1 119.3
C3 C2 C1 118.8(5)
C3 C2 H2 120.6
C1 C2 H2 120.6
C4 C3 C2 119.1(5)
C4 C3 H3 120.5
C2 C3 H3 120.5
C3 C4 C5 121.7(5)
C3 C4 H4 119.2
C5 C4 H4 119.2
N1 C5 C4 117.6(5)
N1 C5 C6 114.0(4)
C4 C5 C6 128.1(5)
C7 C6 C23 120.0(5)
C7 C6 C5 114.0(4)
C23 C6 C5 125.7(4)
C8 C7 C6 119.9(5)
C8 C7 Pt1 125.8(4)
C6 C7 Pt1 114.2(4)
C9 C8 C7 120.9(5)
C9 C8 H8 119.5
C7 C8 H8 119.5
O1 C9 C8 124.6(5)
O1 C9 C10 114.8(4)
C8 C9 C10 120.6(5)
C23 C10 C11 120.5(5)
C23 C10 C9 119.2(5)
C11 C10 C9 120.2(5)
C12 C11 C10 120.4(5)
C12 C11 H11 119.8
C10 C11 H11 119.8
C11 C12 C13 120.5(5)
C11 C12 H12 119.8
C13 C12 H12 119.8
C22 C13 C12 120.4(5)
C22 C13 C14 119.7(5)
C12 C13 C14 119.9(5)
C15 C14 C13 121.7(5)
C15 C14 H14 119.1
C13 C14 H14 119.1
C14 C15 C16 120.4(5)
C14 C15 H15 119.8
C16 C15 H15 119.8
C17 C16 C21 119.4(5)
C17 C16 C15 121.7(5)
C21 C16 C15 118.9(5)
C18 C17 C16 122.4(5)
C18 C17 H17 118.8
C16 C17 H17 118.8
C17 C18 C19 119.0(5)
C17 C18 H18 120.5
C19 C18 H18 120.5
C20 C19 C18 120.0(5)
C20 C19 H19 120.0
C18 C19 H19 120.0
C19 C20 C21 122.6(5)
C19 C20 H20 118.7
C21 C20 H20 118.7
C20 C21 C16 116.3(5)
C20 C21 C22 124.1(4)
C16 C21 C22 119.5(5)
C13 C22 C21 117.8(4)
C13 C22 C23 117.6(5)
C21 C22 C23 124.4(5)
C10 C23 C6 117.1(4)
C10 C23 C22 116.8(4)
C6 C23 C22 126.0(5)
O1 C24 H24A 109.5
O1 C24 H24B 109.5
H24A C24 H24B 109.5
O1 C24 H24C 109.5
H24A C24 H24C 109.5
H24B C24 H24C 109.5
S1 C25 H25A 109.5
S1 C25 H25B 109.5
H25A C25 H25B 109.5
S1 C25 H25C 109.5
H25A C25 H25C 109.5
H25B C25 H25C 109.5
S1 C26 H26A 109.5
S1 C26 H26B 109.5
H26A C26 H26B 109.5
S1 C26 H26C 109.5
H26A C26 H26C 109.5
H26B C26 H26C 109.5
Cl3 C31 Cl2 112.1(3)
Cl3 C31 H31A 109.2
Cl2 C31 H31A 109.2
Cl3 C31 H31B 109.2
Cl2 C31 H31B 109.2
H31A C31 H31B 107.9

loop_
_geom_bond_atom_site_label_1
_geom_bond_atom_site_label_2
_geom_bond_distance
Pt1 C7 2.008(5)
Pt1 N1 2.053(4)
Pt1 S1 2.2262(13)
Pt1 Cl1 2.3960(14)
S1 O2 1.467(4)
S1 C25 1.766(6)
S1 C26 1.773(6)
O1 C9 1.351(6)
O1 C24 1.430(6)
N1 C1 1.336(6)
N1 C5 1.365(6)
C1 C2 1.383(7)
C1 H1 0.9500
C2 C3 1.377(7)
C2 H2 0.9500
C3 C4 1.365(7)
C3 H3 0.9500
C4 C5 1.392(6)
C4 H4 0.9500
C5 C6 1.467(7)
C6 C7 1.398(6)
C6 C23 1.442(7)
C7 C8 1.388(7)
C8 C9 1.372(7)
C8 H8 0.9500
C9 C10 1.427(7)
C10 C23 1.418(7)
C10 C11 1.420(7)
C11 C12 1.354(7)
C11 H11 0.9500
C12 C13 1.418(7)
C12 H12 0.9500
C13 C22 1.411(7)
C13 C14 1.423(7)
C14 C15 1.345(8)
C14 H14 0.9500
C15 C16 1.434(7)
C15 H15 0.9500
C16 C17 1.398(7)
C16 C21 1.428(7)
C17 C18 1.350(7)
C17 H17 0.9500
C18 C19 1.403(7)
C18 H18 0.9500
C19 C20 1.366(7)
C19 H19 0.9500
C20 C21 1.406(7)
C20 H20 0.9500
C21 C22 1.442(7)
C22 C23 1.464(7)
C24 H24A 0.9800
C24 H24B 0.9800
C24 H24C 0.9800
C25 H25A 0.9800
C25 H25B 0.9800
C25 H25C 0.9800
C26 H26A 0.9800
C26 H26B 0.9800
C26 H26C 0.9800
Cl2 C31 1.766(6)
Cl3 C31 1.724(6)
C31 H31A 0.9900
C31 H31B 0.9900

loop_
_geom_torsion_atom_site_label_1
_geom_torsion_atom_site_label_2
_geom_torsion_atom_site_label_3
_geom_torsion_atom_site_label_4
_geom_torsion
C7 Pt1 S1 O2 13.4(3)
N1 Pt1 S1 O2 -31(9)
Cl1 Pt1 S1 O2 -175.5(2)
C7 Pt1 S1 C25 138.6(3)
N1 Pt1 S1 C25 94(9)
Cl1 Pt1 S1 C25 -50.3(2)
C7 Pt1 S1 C26 -111.0(3)
N1 Pt1 S1 C26 -156(9)
Cl1 Pt1 S1 C26 60.1(3)
C7 Pt1 N1 C1 -170.2(5)
S1 Pt1 N1 C1 -125(8)
Cl1 Pt1 N1 C1 18.8(4)
C7 Pt1 N1 C5 3.3(3)
S1 Pt1 N1 C5 48(9)
Cl1 Pt1 N1 C5 -167.7(3)
C5 N1 C1 C2 -1.6(8)
Pt1 N1 C1 C2 171.5(4)
N1 C1 C2 C3 -1.3(8)
C1 C2 C3 C4 1.5(8)
C2 C3 C4 C5 1.3(8)
C1 N1 C5 C4 4.3(7)
Pt1 N1 C5 C4 -169.4(4)
C1 N1 C5 C6 179.3(5)
Pt1 N1 C5 C6 5.6(5)
C3 C4 C5 N1 -4.2(8)
C3 C4 C5 C6 -178.4(5)
N1 C5 C6 C7 -15.9(6)
C4 C5 C6 C7 158.5(5)
N1 C5 C6 C23 170.1(5)
C4 C5 C6 C23 -15.5(8)
C23 C6 C7 C8 9.7(7)
C5 C6 C7 C8 -164.7(5)
C23 C6 C7 Pt1 -166.9(4)
C5 C6 C7 Pt1 18.7(6)
N1 Pt1 C7 C8 171.5(5)
S1 Pt1 C7 C8 -8.0(5)
Cl1 Pt1 C7 C8 -137.3(6)
N1 Pt1 C7 C6 -12.1(4)
S1 Pt1 C7 C6 168.4(3)
Cl1 Pt1 C7 C6 39.1(9)
C6 C7 C8 C9 1.3(8)
Pt1 C7 C8 C9 177.5(4)
C24 O1 C9 C8 0.8(7)
C24 O1 C9 C10 -179.6(4)
C7 C8 C9 O1 175.4(5)
C7 C8 C9 C10 -4.1(8)
O1 C9 C10 C23 176.3(4)
C8 C9 C10 C23 -4.2(7)
O1 C9 C10 C11 -4.4(7)
C8 C9 C10 C11 175.2(5)
C23 C10 C11 C12 2.0(8)
C9 C10 C11 C12 -177.4(5)
C10 C11 C12 C13 -10.6(8)
C11 C12 C13 C22 2.0(8)
C11 C12 C13 C14 -174.8(5)
C22 C13 C14 C15 -6.1(8)
C12 C13 C14 C15 170.7(5)
C13 C14 C15 C16 -4.9(8)
C14 C15 C16 C17 -172.2(5)
C14 C15 C16 C21 5.6(7)
C21 C16 C17 C18 -1.2(7)
C15 C16 C17 C18 176.6(5)
C16 C17 C18 C19 -3.5(8)
C17 C18 C19 C20 3.7(7)
C18 C19 C20 C21 1.0(7)
C19 C20 C21 C16 -5.6(7)
C19 C20 C21 C22 177.9(4)
C17 C16 C21 C20 5.6(6)
C15 C16 C21 C20 -172.3(4)
C17 C16 C21 C22 -177.7(4)
C15 C16 C21 C22 4.4(7)
C12 C13 C22 C21 -161.0(4)
C14 C13 C22 C21 15.8(7)
C12 C13 C22 C23 14.5(7)
C14 C13 C22 C23 -168.7(4)
C20 C21 C22 C13 161.5(4)
C16 C21 C22 C13 -14.9(6)
C20 C21 C22 C23 -13.7(7)
C16 C21 C22 C23 169.9(4)
C11 C10 C23 C6 -164.8(4)
C9 C10 C23 C6 14.6(7)
C11 C10 C23 C22 14.4(7)
C9 C10 C23 C22 -166.3(4)
C7 C6 C23 C10 -17.5(7)
C5 C6 C23 C10 156.2(5)
C7 C6 C23 C22 163.4(5)
C5 C6 C23 C22 -22.9(8)
C13 C22 C23 C10 -22.2(6)
C21 C22 C23 C10 153.0(5)
C13 C22 C23 C6 156.9(5)
C21 C22 C23 C6 -27.9(7)
